data_1571893
loop_
_publ_author_name
'Nicolai, Stefano'
'Waser, J&#xe9;r&#xf4;me'

_publ_section_title
;
 Lewis acid catalyzed [4+2] annulation of bicyclobutanes with dienol
 ethers for the synthesis of bicyclo[4.1.1]octanes.
;
_journal_issue 28
_journal_name_full 'Chemical science'
_journal_page_first 10823
_journal_page_last 10829
_journal_paper_doi 10.1039/d4sc02767a
_journal_volume 15
_journal_year 2024
_chemical_formula_moiety 'C21 H22 O2'
_chemical_formula_sum 'C21 H22 O2'
_chemical_formula_weight 306.38
_space_group_crystal_system triclinic
_space_group_IT_number 2
_space_group_name_Hall '-P 1'
_space_group_name_H-M_alt 'P -1'
_atom_sites_solution_hydrogens difmap
_atom_sites_solution_primary dual
_audit_creation_date 2024-02-20
_audit_creation_method
;
Olex2 1.5
(compiled 2023.08.24 svn.re1ec1418 for OlexSys, GUI svn.r6817)
;
_audit_update_record
;
2024-02-20 deposited with the CCDC.	2024-06-14 downloaded from the CCDC.
;
_cell_angle_alpha 67.728(3)
_cell_angle_beta 74.021(2)
_cell_angle_gamma 82.9324(19)
_cell_formula_units_Z 2
_cell_length_a 8.11476(18)
_cell_length_b 10.4720(2)
_cell_length_c 10.7595(4)
_cell_measurement_reflns_used 11017
_cell_measurement_temperature 140.00(10)
_cell_measurement_theta_max 75.3950
_cell_measurement_theta_min 4.5480
_cell_volume 813.23(4)
_computing_cell_refinement 'CrysAlisPro 1.171.43.105a (Rigaku OD, 2024)'
_computing_data_collection 'CrysAlisPro system (CCD 43.105a 64-bit (release 11-01-2024))'
_computing_data_reduction 'CrysAlisPro 1.171.43.105a (Rigaku OD, 2024)'
_computing_molecular_graphics 'Olex2 1.5 (Dolomanov et al., 2009)'
_computing_publication_material 'Olex2 1.5 (Dolomanov et al., 2009)'
_computing_structure_refinement 'SHELXL 2019/3 (Sheldrick, 2015)'
_computing_structure_solution 'SHELXT  (Sheldrick, 2015)'
_diffrn_ambient_environment N~2~
_diffrn_ambient_temperature 140.00(10)
_diffrn_detector 'Hybrid Pixel Array Detector'
_diffrn_detector_area_resol_mean 10.0000
_diffrn_detector_type 'HyPix-Arc 150'
_diffrn_measured_fraction_theta_full 0.995
_diffrn_measured_fraction_theta_max 0.970
_diffrn_measurement_details
;
List of Runs (angles in degrees, time in seconds):

  # Type    Start    End  Width  t~exp~   \w     \q     \k     \f   Frames
#--------------------------------------------------------------------------
  1  \w   -108.00 -34.00   0.50    0.20    --  -76.25 132.00  74.01  148
  2  \w   -108.00 -34.00   0.50    0.20    --  -76.25 132.00  74.01  148
  3  \w   -108.00 -33.00   0.50    0.20    --  -70.95   0.00 -60.00  150
  4  \w   -108.00 -33.00   0.50    0.20    --  -70.95   0.00 -60.00  150
  5  \w   -112.00 -80.00   0.50    0.20    --  -76.25 -76.00 -62.27   64
  6  \w   -118.00 -86.00   0.50    0.20    --  -76.25 -60.00   7.60   64
  7  \w    -74.00 -43.00   0.50    0.20    --  -36.00 -69.00 132.42   62
  8  \w   -115.00 -84.00   0.50    0.20    --  -76.25 -67.00 149.39   62
  9  \w   -119.00 -86.00   0.50    0.20    --  -76.25 -56.00 139.53   66
 10  \w   -112.00 -79.00   0.50    0.20    --  -68.00 -52.00 104.70   66
 11  \w   -118.00 -85.00   0.50    0.20    --  -72.00 -41.00  65.33   66
 12  \w   -123.00 -86.00   0.50    0.20    --  -76.25 -36.00  71.26   74
 13  \w   -114.00 -81.00   0.50    0.20    --  -68.00 -41.00  27.86   66
 14  \w    -74.00 -43.00   0.50    0.20    --  -36.00 -69.00-154.64   62
 15  \w   -121.00 -87.00   0.50    0.20    --  -76.25 -50.00-175.47   68
 16  \w   -112.00 -79.00   0.50    0.20    --  -76.25 -90.00 -16.61   66
 17  \w     46.00  77.00   0.50    0.20    --   40.00  72.00-136.17   62
 18  \w     40.00  72.00   0.50    0.20    --   36.00  76.00  54.40   64
 19  \w     45.00  77.00   0.50    0.20    --   40.00  74.00 113.73   64
 20  \w     51.00  84.00   0.50    0.20    --   40.00  53.00  29.85   66
 21  \w     47.00  74.00   0.50    0.20    --   79.75   2.00 -37.28   54
 22  \w     62.00  94.00   0.50    0.20    --   52.00  58.00 -51.26   64
 23  \w     69.00 101.00   0.50    0.20    --   60.00  62.00-132.95   64
 24  \w     62.00  95.00   0.50    0.20    --   52.00  57.00 -93.10   66
 25  \w     91.00 116.00   0.50    0.20    --   79.75  49.00 -36.70   50
 26  \w     94.00 125.00   0.50    0.20    --   79.75  35.00 -51.64   62
 27  \w     77.00 105.00   0.50    0.20    --   79.75  26.00 -78.77   56
 28  \w     73.00 106.00   0.50    0.20    --   79.75  25.00 -44.42   66
 29  \w    100.00 126.00   0.50    0.20    --   79.75  32.00  -7.85   52
 30  \w     45.00 110.00   0.50    0.20    --   79.75   3.00-131.14  130
 31  \w     79.00 110.00   0.50    0.20    --   79.75   3.00-101.06   62
 32  \w     97.00 124.00   0.50    0.20    --   79.75  46.00  25.36   54
 33  \w     94.00 121.00   0.50    0.20    --   79.75   6.00 152.15   54
 34  \w     58.00  88.00   0.50    0.20    --   79.75   6.00 152.15   60
 35  \w     35.00 103.00   0.50    0.20    --   76.40-125.00  90.00  136
 36  \w     35.00 103.00   0.50    0.20    --   76.40-125.00 150.00  136
 37  \w     35.00 103.00   0.50    0.20    --   76.40-125.00 120.00  136
 38  \w     35.00 103.00   0.50    0.20    --   76.40-125.00  90.00  136
 39  \w     35.00 103.00   0.50    0.20    --   76.40-125.00 -30.00  136
 40  \w     35.00 103.00   0.50    0.20    --   76.40-125.00 -90.00  136
 41  \w     49.00 103.00   0.50    0.20    --   76.40-125.00-150.00  108
 42  \w     40.00 105.00   0.50    0.20    --   79.75-123.00-137.96  130
 43  \w     38.00  84.00   0.50    0.20    --   75.71 -95.00-150.00   92
 44  \w     48.00  99.00   0.50    0.20    --   79.75-113.00 -76.36  102
 45  \w     39.00  85.00   0.50    0.20    --   76.40 -95.00 -30.00   92
 46  \w     39.00  85.00   0.50    0.20    --   76.40 -95.00-120.00   92
 47  \w     41.00 105.00   0.50    0.20    --   79.75-122.00  36.50  128
 48  \w     46.00  91.00   0.50    0.20    --   79.75-100.00  71.83   90
 49  \w     39.00  85.00   0.50    0.20    --   76.40 -95.00  90.00   92
 50  \w     39.00  85.00   0.50    0.20    --   76.40 -95.00 150.00   92
 51  \w     39.00  85.00   0.50    0.20    --   76.40 -95.00 120.00   92
 52  \w     38.00  84.00   0.50    0.20    --   75.71 -95.00  30.00   92
 53  \w     39.00  85.00   0.50    0.20    --   76.40 -95.00   0.00   92
 54  \w     26.00  72.00   0.50    0.20    --   63.71 -95.00 -30.00   92
 55  \w     38.00  84.00   0.50    0.20    --   75.71 -95.00 -60.00   92
;
_diffrn_measurement_device 'four-circle diffractometer'
_diffrn_measurement_device_type 'XtaLAB Synergy R, DW system, HyPix-Arc 150'
_diffrn_measurement_method '\w scans'
_diffrn_orient_matrix_type 'CrysAlisPro convention (1999,Acta A55,543-557)'
_diffrn_orient_matrix_UB_11 0.0170050000
_diffrn_orient_matrix_UB_12 -0.0087649000
_diffrn_orient_matrix_UB_13 0.1421478000
_diffrn_orient_matrix_UB_21 0.0900846000
_diffrn_orient_matrix_UB_22 0.1399457000
_diffrn_orient_matrix_UB_23 -0.0691481000
_diffrn_orient_matrix_UB_31 -0.1749574000
_diffrn_orient_matrix_UB_32 0.0749796000
_diffrn_orient_matrix_UB_33 0.0231179000
_diffrn_radiation_monochromator mirror
_diffrn_radiation_probe x-ray
_diffrn_radiation_type 'Cu K\a'
_diffrn_radiation_wavelength 1.54184
_diffrn_reflns_av_R_equivalents 0.0196
_diffrn_reflns_av_unetI/netI 0.0139
_diffrn_reflns_Laue_measured_fraction_full 0.995
_diffrn_reflns_Laue_measured_fraction_max 0.970
_diffrn_reflns_limit_h_max 9
_diffrn_reflns_limit_h_min -10
_diffrn_reflns_limit_k_max 13
_diffrn_reflns_limit_k_min -12
_diffrn_reflns_limit_l_max 13
_diffrn_reflns_limit_l_min -13
_diffrn_reflns_number 17602
_diffrn_reflns_point_group_measured_fraction_full 0.995
_diffrn_reflns_point_group_measured_fraction_max 0.970
_diffrn_reflns_theta_full 67.684
_diffrn_reflns_theta_max 75.563
_diffrn_reflns_theta_min 4.564
_diffrn_source 'Rotating-anode X-ray tube'
_diffrn_source_type 'Rigaku (Cu) X-ray Source'
_exptl_absorpt_coefficient_mu 0.617
_exptl_absorpt_correction_T_max 1.000
_exptl_absorpt_correction_T_min 0.637
_exptl_absorpt_correction_type gaussian
_exptl_absorpt_process_details
;
CrysAlisPro 1.171.43.105a (Rigaku Oxford Diffraction, 2024)
Numerical absorption correction based on gaussian integration over
a multifaceted crystal model
Empirical absorption correction using spherical harmonics,
implemented in SCALE3 ABSPACK scaling algorithm.
;
_exptl_crystal_colour 'clear pale colourless'
_exptl_crystal_density_diffrn 1.251
_exptl_crystal_description prism
_exptl_crystal_F_000 328
_exptl_crystal_size_max 0.213
_exptl_crystal_size_mid 0.187
_exptl_crystal_size_min 0.134
_refine_diff_density_max 0.288
_refine_diff_density_min -0.199
_refine_diff_density_rms 0.034
_refine_ls_extinction_coef 0.0025(8)
_refine_ls_extinction_expression Fc^*^=kFc[1+0.001xFc^2^\l^3^/sin(2\q)]^-1/4^
_refine_ls_extinction_method 'SHELXL-2019/2 (Sheldrick 2019)'
_refine_ls_goodness_of_fit_ref 1.070
_refine_ls_hydrogen_treatment refall
_refine_ls_matrix_type full
_refine_ls_number_parameters 297
_refine_ls_number_reflns 3274
_refine_ls_number_restraints 0
_refine_ls_restrained_S_all 1.070
_refine_ls_R_factor_all 0.0455
_refine_ls_R_factor_gt 0.0409
_refine_ls_shift/su_max 0.000
_refine_ls_shift/su_mean 0.000
_refine_ls_structure_factor_coef Fsqd
_refine_ls_weighting_details 'w=1/[\s^2^(Fo^2^)+(0.0571P)^2^+0.2306P] where P=(Fo^2^+2Fc^2^)/3'
_refine_ls_weighting_scheme calc
_refine_ls_wR_factor_gt 0.1107
_refine_ls_wR_factor_ref 0.1140
_reflns_Friedel_coverage 0.000
_reflns_number_gt 2901
_reflns_number_total 3274
_reflns_threshold_expression 'I > 2\s(I)'
_cod_data_source_file d4sc02767a2.cif
_cod_data_source_block ste-24-1037
_cod_depositor_comments 'Adding full bibliography for 1571891--1571893.cif.'
_cod_database_code 1571893
_shelx_shelxl_version_number 2019/3
_chemical_oxdiff_formula 'C21 H22 O2'
_shelx_space_group_comment
;
The symmetry employed for this shelxl refinement is uniquely defined
by the following loop, which should always be used as a source of
symmetry information in preference to the above space-group names.
They are only intended as comments.
;
_shelx_estimated_absorpt_t_max 0.922
_shelx_estimated_absorpt_t_min 0.880
_olex2_refinement_description
;
;
_olex2_submission_special_instructions 'No special instructions were received'
_oxdiff_exptl_absorpt_empirical_details
;
Empirical correction (ABSPACK) includes:
- Absorption correction using spherical harmonics
- Frame scaling
- Detector area scaling
- B-factor correction
;
_oxdiff_exptl_absorpt_empirical_full_max 1.814
_oxdiff_exptl_absorpt_empirical_full_min 0.519

loop_
_space_group_symop_operation_xyz
'x, y, z'
'-x, -y, -z'

loop_
_atom_site_label
_atom_site_type_symbol
_atom_site_fract_x
_atom_site_fract_y
_atom_site_fract_z
_atom_site_U_iso_or_equiv
_atom_site_adp_type
_atom_site_occupancy
_atom_site_site_symmetry_order
_atom_site_calc_flag
_atom_site_refinement_flags_posn
_atom_site_refinement_flags_adp
_atom_site_refinement_flags_occupancy
_atom_site_disorder_assembly
_atom_site_disorder_group
O1 O 0.37508(14) 0.03002(10) 0.35708(11) 0.0461(3) Uani 1 1 d . . . . .
O2 O -0.13783(13) 0.39961(10) 0.65978(11) 0.0444(3) Uani 1 1 d . . . . .
C1 C 0.35861(17) 0.14264(13) 0.36918(14) 0.0327(3) Uani 1 1 d . . . . .
C2 C 0.21963(16) 0.16594(12) 0.48636(13) 0.0292(3) Uani 1 1 d . . . . .
C3 C 0.15014(19) 0.03314(13) 0.61030(14) 0.0342(3) Uani 1 1 d . . . . .
H3A H 0.237(2) -0.0409(16) 0.6175(16) 0.037(4) Uiso 1 1 d . . . . .
H3B H 0.040(2) -0.0024(16) 0.6119(16) 0.039(4) Uiso 1 1 d . . . . .
C4 C 0.14871(18) 0.10796(13) 0.71014(14) 0.0347(3) Uani 1 1 d . . . . .
H4 H 0.1922(19) 0.0511(16) 0.7910(16) 0.035(4) Uiso 1 1 d . . . . .
C5 C -0.01908(18) 0.17820(14) 0.76212(14) 0.0365(3) Uani 1 1 d . . . . .
H5 H 0.002(2) 0.2287(16) 0.8236(16) 0.038(4) Uiso 1 1 d . . . . .
C6 C -0.08771(16) 0.28965(13) 0.64762(14) 0.0327(3) Uani 1 1 d . . . . .
C7 C -0.09989(16) 0.25783(13) 0.52437(14) 0.0329(3) Uani 1 1 d . . . . .
H7 H -0.145(2) 0.1630(17) 0.5611(16) 0.039(4) Uiso 1 1 d . . . . .
C8 C 0.07712(16) 0.25788(12) 0.42419(13) 0.0296(3) Uani 1 1 d . . . . .
H8A H 0.113(2) 0.3554(16) 0.3777(16) 0.038(4) Uiso 1 1 d . . . . .
H8B H 0.058(2) 0.2284(16) 0.3526(17) 0.037(4) Uiso 1 1 d . . . . .
C9 C 0.27608(17) 0.21179(14) 0.59066(14) 0.0328(3) Uani 1 1 d . . . . .
H9A H 0.255(2) 0.3116(17) 0.5817(16) 0.038(4) Uiso 1 1 d . . . . .
H9B H 0.394(2) 0.1819(15) 0.5939(16) 0.037(4) Uiso 1 1 d . . . . .
C10 C -0.1606(2) 0.07523(17) 0.85509(16) 0.0456(4) Uani 1 1 d . . . . .
H10A H -0.197(2) 0.0249(18) 0.7985(19) 0.054(5) Uiso 1 1 d . . . . .
H10B H -0.269(2) 0.1272(19) 0.8911(19) 0.057(5) Uiso 1 1 d . . . . .
H10C H -0.115(2) 0.007(2) 0.935(2) 0.062(5) Uiso 1 1 d . . . . .
C11 C -0.21862(19) 0.35861(17) 0.44348(17) 0.0424(3) Uani 1 1 d . . . . .
H11A H -0.175(2) 0.452(2) 0.4049(19) 0.054(5) Uiso 1 1 d . . . . .
H11B H -0.335(3) 0.3627(19) 0.500(2) 0.058(5) Uiso 1 1 d . . . . .
H11C H -0.229(2) 0.3309(19) 0.368(2) 0.055(5) Uiso 1 1 d . . . . .
C12 C 0.47203(15) 0.25818(13) 0.26561(13) 0.0306(3) Uani 1 1 d . . . . .
C13 C 0.46486(16) 0.38593(13) 0.27511(13) 0.0306(3) Uani 1 1 d . . . . .
H13 H 0.3879(18) 0.4093(14) 0.3493(15) 0.029(3) Uiso 1 1 d . . . . .
C14 C 0.57639(16) 0.49239(13) 0.17503(13) 0.0306(3) Uani 1 1 d . . . . .
C15 C 0.57308(18) 0.62316(14) 0.18534(14) 0.0358(3) Uani 1 1 d . . . . .
H15 H 0.489(2) 0.6433(15) 0.2594(17) 0.037(4) Uiso 1 1 d . . . . .
C16 C 0.68406(19) 0.72330(15) 0.08861(15) 0.0409(3) Uani 1 1 d . . . . .
H16 H 0.678(2) 0.8160(18) 0.0959(17) 0.047(4) Uiso 1 1 d . . . . .
C17 C 0.80326(19) 0.69581(16) -0.02192(15) 0.0432(4) Uani 1 1 d . . . . .
H17 H 0.885(2) 0.7696(19) -0.093(2) 0.057(5) Uiso 1 1 d . . . . .
C18 C 0.80873(19) 0.57120(16) -0.03519(15) 0.0410(3) Uani 1 1 d . . . . .
H18 H 0.891(2) 0.5482(17) -0.1086(18) 0.045(4) Uiso 1 1 d . . . . .
C19 C 0.69539(17) 0.46516(14) 0.06331(13) 0.0342(3) Uani 1 1 d . . . . .
C20 C 0.69774(19) 0.33361(15) 0.05402(15) 0.0399(3) Uani 1 1 d . . . . .
H20 H 0.779(2) 0.3181(18) -0.0248(19) 0.051(5) Uiso 1 1 d . . . . .
C21 C 0.59022(18) 0.23318(14) 0.15164(14) 0.0370(3) Uani 1 1 d . . . . .
H21 H 0.591(2) 0.1405(19) 0.1424(19) 0.055(5) Uiso 1 1 d . . . . .

loop_
_atom_site_aniso_label
_atom_site_aniso_U_11
_atom_site_aniso_U_22
_atom_site_aniso_U_33
_atom_site_aniso_U_23
_atom_site_aniso_U_13
_atom_site_aniso_U_12
O1 0.0481(6) 0.0330(5) 0.0545(6) -0.0202(5) -0.0014(5) -0.0029(4)
O2 0.0421(6) 0.0359(5) 0.0523(6) -0.0175(5) -0.0058(5) 0.0013(4)
C1 0.0315(7) 0.0291(6) 0.0374(7) -0.0104(5) -0.0115(5) 0.0016(5)
C2 0.0297(6) 0.0239(6) 0.0312(6) -0.0058(5) -0.0088(5) -0.0013(5)
C3 0.0400(7) 0.0243(6) 0.0337(7) -0.0039(5) -0.0119(6) 0.0004(5)
C4 0.0391(7) 0.0313(6) 0.0308(6) -0.0052(5) -0.0136(6) 0.0018(5)
C5 0.0388(7) 0.0355(7) 0.0321(7) -0.0089(5) -0.0076(6) -0.0035(6)
C6 0.0257(6) 0.0295(6) 0.0369(7) -0.0077(5) -0.0027(5) -0.0044(5)
C7 0.0280(6) 0.0307(6) 0.0353(7) -0.0054(5) -0.0091(5) -0.0028(5)
C8 0.0291(6) 0.0255(6) 0.0305(6) -0.0041(5) -0.0094(5) -0.0024(5)
C9 0.0299(7) 0.0329(7) 0.0362(7) -0.0114(5) -0.0118(5) 0.0016(5)
C10 0.0509(9) 0.0421(8) 0.0354(8) -0.0057(6) -0.0052(7) -0.0114(7)
C11 0.0316(8) 0.0452(8) 0.0450(8) -0.0082(7) -0.0144(6) 0.0031(6)
C12 0.0258(6) 0.0322(6) 0.0323(6) -0.0086(5) -0.0105(5) 0.0025(5)
C13 0.0264(6) 0.0340(6) 0.0304(6) -0.0093(5) -0.0088(5) -0.0003(5)
C14 0.0259(6) 0.0336(6) 0.0309(6) -0.0067(5) -0.0121(5) 0.0001(5)
C15 0.0340(7) 0.0379(7) 0.0340(7) -0.0100(6) -0.0088(6) -0.0048(5)
C16 0.0419(8) 0.0376(7) 0.0401(7) -0.0069(6) -0.0120(6) -0.0093(6)
C17 0.0381(8) 0.0443(8) 0.0363(7) -0.0009(6) -0.0085(6) -0.0085(6)
C18 0.0347(7) 0.0447(8) 0.0316(7) -0.0038(6) -0.0044(6) 0.0002(6)
C19 0.0293(6) 0.0388(7) 0.0296(6) -0.0057(5) -0.0104(5) 0.0024(5)
C20 0.0377(7) 0.0418(7) 0.0331(7) -0.0111(6) -0.0047(6) 0.0066(6)
C21 0.0365(7) 0.0353(7) 0.0369(7) -0.0119(6) -0.0102(6) 0.0060(5)

loop_
_atom_type_symbol
_atom_type_description
_atom_type_scat_dispersion_real
_atom_type_scat_dispersion_imag
_atom_type_scat_source
C C 0.0181 0.0091 'International Tables Vol C Tables 4.2.6.8 and 6.1.1.4'
H H 0.0000 0.0000 'International Tables Vol C Tables 4.2.6.8 and 6.1.1.4'
O O 0.0492 0.0322 'International Tables Vol C Tables 4.2.6.8 and 6.1.1.4'

loop_
_exptl_crystal_face_index_h
_exptl_crystal_face_index_k
_exptl_crystal_face_index_l
_exptl_crystal_face_perp_dist
-2 2 -1 0.0834
2 -2 1 0.1238
-1 0 2 0.0956
-1 -2 5 0.0904
1 -2 2 0.1133
2 -1 -1 0.0833
-1 1 6 0.0901
0 0 1 0.0987
0 0 -1 0.1046
1 6 5 0.0494
-1 -2 -2 0.0585
-5 -2 -3 0.0652
-4 4 2 0.0923
1 2 1 0.0621
-1 7 3 0.0668
-3 -5 0 0.0694
1 2 0 0.0850
1 6 0 0.0839
0 1 -1 0.0978
-1 1 0 0.0813
-3 1 -5 0.0894
2 5 6 0.0740
-5 0 -4 0.0653
-5 -3 -2 0.0652
-3 -4 1 0.0709

loop_
_geom_angle_atom_site_label_1
_geom_angle_atom_site_label_2
_geom_angle_atom_site_label_3
_geom_angle
_geom_angle_site_symmetry_1
_geom_angle_site_symmetry_3
_geom_angle_publ_flag
O1 C1 C2 119.87(12) . . ?
O1 C1 C12 119.76(12) . . ?
C12 C1 C2 120.34(11) . . ?
C1 C2 C3 115.23(10) . . ?
C1 C2 C8 108.24(10) . . ?
C1 C2 C9 117.78(10) . . ?
C3 C2 C9 87.54(9) . . ?
C8 C2 C3 112.89(10) . . ?
C8 C2 C9 114.15(10) . . ?
C2 C3 H3A 110.6(9) . . ?
C2 C3 H3B 116.6(9) . . ?
H3A C3 H3B 108.8(12) . . ?
C4 C3 C2 88.95(9) . . ?
C4 C3 H3A 111.3(9) . . ?
C4 C3 H3B 119.3(9) . . ?
C3 C4 H4 114.0(9) . . ?
C5 C4 C3 118.18(12) . . ?
C5 C4 H4 107.6(9) . . ?
C5 C4 C9 112.36(10) . . ?
C9 C4 C3 88.27(10) . . ?
C9 C4 H4 115.7(9) . . ?
C4 C5 H5 109.0(9) . . ?
C6 C5 C4 114.32(11) . . ?
C6 C5 H5 105.3(8) . . ?
C6 C5 C10 109.06(12) . . ?
C10 C5 C4 112.71(12) . . ?
C10 C5 H5 105.8(8) . . ?
O2 C6 C5 119.45(12) . . ?
O2 C6 C7 121.59(12) . . ?
C7 C6 C5 118.89(11) . . ?
C6 C7 H7 107.1(9) . . ?
C6 C7 C8 111.87(10) . . ?
C6 C7 C11 112.43(12) . . ?
C8 C7 H7 107.5(9) . . ?
C11 C7 H7 109.2(9) . . ?
C11 C7 C8 108.62(11) . . ?
C2 C8 H8A 110.3(9) . . ?
C2 C8 H8B 108.9(9) . . ?
C7 C8 C2 117.18(10) . . ?
C7 C8 H8A 106.8(9) . . ?
C7 C8 H8B 106.2(9) . . ?
H8A C8 H8B 107.0(13) . . ?
C2 C9 H9A 117.5(9) . . ?
C2 C9 H9B 110.7(9) . . ?
C4 C9 C2 88.55(9) . . ?
C4 C9 H9A 115.8(9) . . ?
C4 C9 H9B 110.6(9) . . ?
H9A C9 H9B 111.7(13) . . ?
C5 C10 H10A 110.8(10) . . ?
C5 C10 H10B 109.7(10) . . ?
C5 C10 H10C 107.5(11) . . ?
H10A C10 H10B 106.6(14) . . ?
H10A C10 H10C 111.4(14) . . ?
H10B C10 H10C 110.9(15) . . ?
C7 C11 H11A 110.7(11) . . ?
C7 C11 H11B 113.3(11) . . ?
C7 C11 H11C 110.0(11) . . ?
H11A C11 H11B 106.3(15) . . ?
H11A C11 H11C 109.6(15) . . ?
H11B C11 H11C 106.9(15) . . ?
C13 C12 C1 123.02(12) . . ?
C13 C12 C21 119.32(12) . . ?
C21 C12 C1 117.66(12) . . ?
C12 C13 H13 123.3(8) . . ?
C12 C13 C14 121.14(12) . . ?
C14 C13 H13 115.5(8) . . ?
C15 C14 C13 121.71(12) . . ?
C15 C14 C19 119.43(12) . . ?
C19 C14 C13 118.86(12) . . ?
C14 C15 H15 119.6(9) . . ?
C16 C15 C14 120.52(13) . . ?
C16 C15 H15 119.8(9) . . ?
C15 C16 H16 119.6(10) . . ?
C15 C16 C17 120.03(14) . . ?
C17 C16 H16 120.3(10) . . ?
C16 C17 H17 119.7(11) . . ?
C18 C17 C16 120.82(13) . . ?
C18 C17 H17 119.5(11) . . ?
C17 C18 H18 122.8(10) . . ?
C17 C18 C19 120.56(14) . . ?
C19 C18 H18 116.6(10) . . ?
C14 C19 C18 118.64(13) . . ?
C20 C19 C14 118.97(12) . . ?
C20 C19 C18 122.39(13) . . ?
C19 C20 H20 117.5(10) . . ?
C21 C20 C19 121.01(13) . . ?
C21 C20 H20 121.5(10) . . ?
C12 C21 H21 119.2(10) . . ?
C20 C21 C12 120.68(13) . . ?
C20 C21 H21 120.1(10) . . ?

loop_
_geom_bond_atom_site_label_1
_geom_bond_atom_site_label_2
_geom_bond_distance
_geom_bond_site_symmetry_2
_geom_bond_publ_flag
O1 C1 1.2223(16) . ?
O2 C6 1.2158(16) . ?
C1 C2 1.5177(18) . ?
C1 C12 1.4967(18) . ?
C2 C3 1.5504(17) . ?
C2 C8 1.5412(17) . ?
C2 C9 1.5638(18) . ?
C3 H3A 0.975(16) . ?
C3 H3B 1.001(16) . ?
C3 C4 1.5482(19) . ?
C4 H4 0.981(16) . ?
C4 C5 1.5342(19) . ?
C4 C9 1.5456(18) . ?
C5 H5 1.048(16) . ?
C5 C6 1.5224(18) . ?
C5 C10 1.529(2) . ?
C6 C7 1.5148(19) . ?
C7 H7 0.996(16) . ?
C7 C8 1.5402(18) . ?
C7 C11 1.5215(18) . ?
C8 H8A 0.993(16) . ?
C8 H8B 0.984(16) . ?
C9 H9A 1.010(16) . ?
C9 H9B 0.976(16) . ?
C10 H10A 1.057(19) . ?
C10 H10B 1.036(19) . ?
C10 H10C 1.01(2) . ?
C11 H11A 0.976(19) . ?
C11 H11B 0.98(2) . ?
C11 H11C 0.991(19) . ?
C12 C13 1.3728(18) . ?
C12 C21 1.4234(19) . ?
C13 H13 0.961(15) . ?
C13 C14 1.4224(18) . ?
C14 C15 1.4116(19) . ?
C14 C19 1.4183(19) . ?
C15 H15 0.969(16) . ?
C15 C16 1.3722(19) . ?
C16 H16 0.997(17) . ?
C16 C17 1.411(2) . ?
C17 H17 1.008(19) . ?
C17 C18 1.360(2) . ?
C18 H18 0.971(17) . ?
C18 C19 1.4230(19) . ?
C19 C20 1.416(2) . ?
C20 H20 0.974(18) . ?
C20 C21 1.362(2) . ?
C21 H21 1.011(18) . ?

loop_
_geom_torsion_atom_site_label_1
_geom_torsion_atom_site_label_2
_geom_torsion_atom_site_label_3
_geom_torsion_atom_site_label_4
_geom_torsion
_geom_torsion_site_symmetry_1
_geom_torsion_site_symmetry_2
_geom_torsion_site_symmetry_3
_geom_torsion_site_symmetry_4
_geom_torsion_publ_flag
O1 C1 C2 C3 20.29(18) . . . . ?
O1 C1 C2 C8 -107.15(13) . . . . ?
O1 C1 C2 C9 121.52(14) . . . . ?
O1 C1 C12 C13 -177.75(12) . . . . ?
O1 C1 C12 C21 3.19(19) . . . . ?
O2 C6 C7 C8 107.85(14) . . . . ?
O2 C6 C7 C11 -14.70(17) . . . . ?
C1 C2 C3 C4 139.01(11) . . . . ?
C1 C2 C8 C7 161.02(11) . . . . ?
C1 C2 C9 C4 -136.71(11) . . . . ?
C1 C12 C13 C14 179.35(11) . . . . ?
C1 C12 C21 C20 -179.68(12) . . . . ?
C2 C1 C12 C13 4.22(19) . . . . ?
C2 C1 C12 C21 -174.84(11) . . . . ?
C2 C3 C4 C5 95.02(12) . . . . ?
C2 C3 C4 C9 -19.53(10) . . . . ?
C3 C2 C8 C7 32.25(15) . . . . ?
C3 C2 C9 C4 -19.34(9) . . . . ?
C3 C4 C5 C6 -59.27(16) . . . . ?
C3 C4 C5 C10 66.01(15) . . . . ?
C3 C4 C9 C2 19.36(9) . . . . ?
C4 C5 C6 O2 -134.40(13) . . . . ?
C4 C5 C6 C7 48.60(16) . . . . ?
C5 C4 C9 C2 -100.54(12) . . . . ?
C5 C6 C7 C8 -75.22(14) . . . . ?
C5 C6 C7 C11 162.24(12) . . . . ?
C6 C7 C8 C2 53.21(15) . . . . ?
C8 C2 C3 C4 -95.93(12) . . . . ?
C8 C2 C9 C4 94.70(11) . . . . ?
C9 C2 C3 C4 19.31(10) . . . . ?
C9 C2 C8 C7 -65.70(14) . . . . ?
C9 C4 C5 C6 41.30(16) . . . . ?
C9 C4 C5 C10 166.57(12) . . . . ?
C10 C5 C6 O2 98.43(15) . . . . ?
C10 C5 C6 C7 -78.58(15) . . . . ?
C11 C7 C8 C2 177.90(11) . . . . ?
C12 C1 C2 C3 -161.68(11) . . . . ?
C12 C1 C2 C8 70.88(14) . . . . ?
C12 C1 C2 C9 -60.45(15) . . . . ?
C12 C13 C14 C15 -178.50(12) . . . . ?
C12 C13 C14 C19 0.58(18) . . . . ?
C13 C12 C21 C20 1.2(2) . . . . ?
C13 C14 C15 C16 178.91(12) . . . . ?
C13 C14 C19 C18 -178.91(12) . . . . ?
C13 C14 C19 C20 0.83(18) . . . . ?
C14 C15 C16 C17 -0.3(2) . . . . ?
C14 C19 C20 C21 -1.2(2) . . . . ?
C15 C14 C19 C18 0.20(18) . . . . ?
C15 C14 C19 C20 179.94(12) . . . . ?
C15 C16 C17 C18 0.8(2) . . . . ?
C16 C17 C18 C19 -0.7(2) . . . . ?
C17 C18 C19 C14 0.3(2) . . . . ?
C17 C18 C19 C20 -179.47(13) . . . . ?
C18 C19 C20 C21 178.51(13) . . . . ?
C19 C14 C15 C16 -0.2(2) . . . . ?
C19 C20 C21 C12 0.2(2) . . . . ?
C21 C12 C13 C14 -1.61(19) . . . . ?

loop_
_exptl_oxdiff_crystal_face_indexfrac_h
_exptl_oxdiff_crystal_face_indexfrac_k
_exptl_oxdiff_crystal_face_indexfrac_l
_exptl_oxdiff_crystal_face_x
_exptl_oxdiff_crystal_face_y
_exptl_oxdiff_crystal_face_z
-2.0000 2.0000 -1.0000 -0.1937 0.1689 0.4768
2.0000 -2.0000 1.0000 0.1937 -0.1689 -0.4768
-1.0000 0.0000 2.0000 0.2673 -0.2284 0.2212
-1.2270 -1.5207 5.0365 0.7084 -0.6716 0.2171
1.0000 -2.0000 2.0000 0.3188 -0.3281 -0.2787
2.0000 -1.0000 -1.0000 -0.0994 0.1094 -0.4480
-1.3374 1.0226 5.9015 0.8072 -0.3854 0.4471
-0.0000 -0.0000 1.0000 0.1421 -0.0691 0.0231
0.0000 0.0000 -1.0000 -0.1421 0.0691 -0.0231
1.4972 6.0492 5.2728 0.7220 0.6168 0.3135
-1.0000 -2.0000 -2.0000 -0.2838 -0.2317 -0.0212
-5.1616 -1.5210 -3.2021 -0.5296 -0.4564 0.7150
-3.6258 4.0836 1.7415 0.1501 0.1244 0.9808
1.0000 2.0000 1.0000 0.1416 0.3008 -0.0019
-0.5551 6.5925 2.7675 0.3262 0.6812 0.6554
-3.2992 -4.9004 -0.0747 -0.0238 -0.9778 0.2081
1.0000 2.0000 0.0000 -0.0005 0.3700 -0.0250
0.8331 6.3995 0.4673 0.0245 0.9383 0.3449
0.0000 1.0000 -1.0000 -0.1509 0.2091 0.0519
-1.0000 1.0000 0.0000 -0.0258 0.0499 0.2499
-3.0216 1.4060 -5.2433 -0.8090 0.2871 0.5129
2.1310 4.5536 6.4753 0.9168 0.3815 0.1183
-4.9768 -0.4052 -3.6969 -0.6066 -0.2494 0.7549
-4.7973 -3.2950 -1.5877 -0.2784 -0.7835 0.5556
-2.8296 -4.4133 1.3275 0.1793 -0.9643 0.1948
